data_4084557
loop_
_publ_author_name
'Hameury, Sophie'
'de Fr\'emont, Pierre'
'Breuil, Pierre-Alain R.'
'Olivier-Bourbigou, H\'el\`ene'
'Braunstein, Pierre'

_publ_section_title
;
 Bis(ether-functionalized NHC) Nickel(II)
 Complexes,TranstoCisIsomerization Triggered by Water Coordination, and
 Catalytic Ethylene Oligomerization
;
_journal_issue 11
_journal_name_full Organometallics
_journal_page_first 2183
_journal_paper_doi 10.1021/om5008506
_journal_volume 34
_journal_year 2015
_chemical_formula_moiety 'C30 H40 I2 N4 Ni O2'
_chemical_formula_sum 'C30 H40 I2 N4 Ni O2'
_chemical_formula_weight 801.17
_chemical_name_common '[NiI2{ImMes(EtOMe)}2]'
_space_group_IT_number 2
_symmetry_cell_setting triclinic
_symmetry_Int_Tables_number 2
_symmetry_space_group_name_Hall '-P 1'
_symmetry_space_group_name_H-M 'P -1'
_atom_sites_solution_hydrogens geom
_atom_sites_solution_primary direct
_atom_sites_solution_secondary difmap
_audit_creation_method SHELXL-97
_cell_angle_alpha 92.7704(19)
_cell_angle_beta 92.086(2)
_cell_angle_gamma 104.941(2)
_cell_formula_units_Z 2
_cell_length_a 11.3931(4)
_cell_length_b 11.4902(5)
_cell_length_c 13.0289(5)
_cell_measurement_reflns_used 8627
_cell_measurement_temperature 173(2)
_cell_measurement_theta_max 27.485
_cell_measurement_theta_min 0.998
_cell_volume 1643.90(11)
_computing_cell_refinement 'HKL Scalepack (Otwinowski & Minor 1997)'
_computing_data_collection 'Collect (Bruker AXS BV, 1997-2004)'
_computing_data_reduction 'HKL Denzo and Scalepack (Otwinowski & Minor 1997)'
_computing_molecular_graphics 'Ortep-3 for Windows (Farrugia, 1997)'
_computing_publication_material 'WinGX publication routines (Farrugia, 1999)'
_computing_structure_refinement 'SHELXL-97 (Sheldrick, 2008)'
_computing_structure_solution 'SIR 97'
_diffrn_ambient_temperature 173(2)
_diffrn_detector_area_resol_mean 9
_diffrn_measured_fraction_theta_full 0.997
_diffrn_measured_fraction_theta_max 0.997
_diffrn_measurement_device_type KappaCCD
_diffrn_measurement_method 'CCD rotation images, thick slices'
_diffrn_radiation_monochromator graphite
_diffrn_radiation_probe x-ray
_diffrn_radiation_type MoK\a
_diffrn_radiation_wavelength 0.71069
_diffrn_reflns_av_R_equivalents 0.0490
_diffrn_reflns_av_unetI/netI 0.0566
_diffrn_reflns_limit_h_max 14
_diffrn_reflns_limit_h_min -14
_diffrn_reflns_limit_k_max 14
_diffrn_reflns_limit_k_min -13
_diffrn_reflns_limit_l_max 16
_diffrn_reflns_limit_l_min -15
_diffrn_reflns_number 15900
_diffrn_reflns_theta_full 26.00
_diffrn_reflns_theta_max 26.00
_diffrn_reflns_theta_min 2.34
_diffrn_source 'fine-focus sealed tube'
_exptl_absorpt_coefficient_mu 2.499
_exptl_absorpt_correction_T_max 0.5454
_exptl_absorpt_correction_T_min 0.4971
_exptl_absorpt_correction_type multi-scan
_exptl_absorpt_process_details
;
[c.f. r.h. blessing, acta cryst. (1995), a51, 33-38]
;
_exptl_crystal_colour Orange
_exptl_crystal_density_diffrn 1.619
_exptl_crystal_density_method 'not measured'
_exptl_crystal_description Prism
_exptl_crystal_F_000 796
_exptl_crystal_recrystallization_method 'THF - Pentane'
_exptl_crystal_size_max 0.22
_exptl_crystal_size_mid 0.16
_exptl_crystal_size_min 0.10
_refine_diff_density_max 1.649
_refine_diff_density_min -1.212
_refine_diff_density_rms 0.179
_refine_ls_extinction_method none
_refine_ls_goodness_of_fit_ref 1.033
_refine_ls_hydrogen_treatment constr
_refine_ls_matrix_type full
_refine_ls_number_parameters 385
_refine_ls_number_reflns 6434
_refine_ls_number_restraints 10
_refine_ls_restrained_S_all 1.035
_refine_ls_R_factor_all 0.0686
_refine_ls_R_factor_gt 0.0387
_refine_ls_shift/su_max 0.012
_refine_ls_shift/su_mean 0.000
_refine_ls_structure_factor_coef Fsqd
_refine_ls_weighting_details 'calc w=1/[\s^2^(Fo^2^)+(0.0525P)^2^+0.0000P] where P=(Fo^2^+2Fc^2^)/3'
_refine_ls_weighting_scheme calc
_refine_ls_wR_factor_gt 0.0910
_refine_ls_wR_factor_ref 0.1039
_reflns_number_gt 4526
_reflns_number_total 6434
_reflns_threshold_expression >2sigma(I)
_cod_data_source_file om5008506_si_002.cif
_cod_data_source_block compound_22
_cod_depositor_comments 'Adding full bibliography for 4084545--4084559.cif.'
_cod_database_code 4084557

loop_
_symmetry_equiv_pos_as_xyz
'x, y, z'
'-x, -y, -z'

loop_
_atom_site_label
_atom_site_type_symbol
_atom_site_fract_x
_atom_site_fract_y
_atom_site_fract_z
_atom_site_U_iso_or_equiv
_atom_site_adp_type
_atom_site_occupancy
_atom_site_symmetry_multiplicity
_atom_site_calc_flag
_atom_site_refinement_flags
_atom_site_disorder_assembly
_atom_site_disorder_group
Ni1 Ni 0.32945(4) 0.22717(5) 0.81295(4) 0.02346(14) Uani 1 1 d . . .
C1 C 0.2273(3) 0.3335(4) 0.7946(3) 0.0260(10) Uani 1 1 d . B .
C2 C 0.0670(5) 0.4165(5) 0.7750(4) 0.0502(15) Uani 1 1 d . . .
H2 H -0.0123 0.4231 0.7651 0.060 Uiso 1 1 calc R . .
C3 C 0.1686(5) 0.5080(5) 0.7890(4) 0.0494(14) Uani 1 1 d . B .
H3 H 0.1733 0.5901 0.7911 0.059 Uiso 1 1 calc R . .
C4 C 0.0216(4) 0.1914(5) 0.7575(4) 0.0378(12) Uani 1 1 d . . .
C5 C -0.0140(4) 0.1503(5) 0.6571(4) 0.0392(12) Uani 1 1 d . . .
C6 C -0.0882(4) 0.0342(5) 0.6386(4) 0.0455(13) Uani 1 1 d . . .
H6 H -0.1117 0.0048 0.5712 0.055 Uiso 1 1 calc R . .
C7 C -0.1284(4) -0.0391(5) 0.7191(4) 0.0447(13) Uani 1 1 d . . .
C8 C -0.0978(4) 0.0087(5) 0.8188(4) 0.0459(14) Uani 1 1 d . . .
H8 H -0.1275 -0.0385 0.8729 0.055 Uiso 1 1 calc R . .
C9 C -0.0241(4) 0.1251(5) 0.8411(4) 0.0388(12) Uani 1 1 d . . .
C10 C -0.0024(4) 0.1781(6) 0.9494(4) 0.0567(16) Uani 1 1 d . . .
H10A H 0.0790 0.2290 0.9585 0.085 Uiso 1 1 calc R . .
H10B H -0.0129 0.1144 0.9960 0.085 Uiso 1 1 calc R . .
H10C H -0.0593 0.2250 0.9632 0.085 Uiso 1 1 calc R . .
C11 C 0.0216(4) 0.2296(5) 0.5680(4) 0.0479(14) Uani 1 1 d . . .
H11A H -0.0301 0.2833 0.5630 0.072 Uiso 1 1 calc R . .
H11B H 0.0130 0.1800 0.5053 0.072 Uiso 1 1 calc R . .
H11C H 0.1047 0.2758 0.5790 0.072 Uiso 1 1 calc R . .
C12 C -0.2087(6) -0.1652(6) 0.6976(5) 0.0777(19) Uani 1 1 d . . .
H12A H -0.1671 -0.2224 0.7213 0.117 Uiso 1 1 calc R . .
H12B H -0.2273 -0.1799 0.6249 0.117 Uiso 1 1 calc R . .
H12C H -0.2827 -0.1737 0.7328 0.117 Uiso 1 1 calc R . .
C13 C 0.3907(4) 0.5252(5) 0.8145(4) 0.0473(13) Uani 1 1 d . B .
H13A H 0.3926 0.6063 0.8404 0.057 Uiso 1 1 calc R . .
H13B H 0.4308 0.4891 0.8665 0.057 Uiso 1 1 calc R . .
C14 C 0.4582(5) 0.5326(7) 0.7225(6) 0.075(2) Uani 1 1 d D . .
H14A H 0.5373 0.5880 0.7392 0.090 Uiso 1 1 calc R A 1
H14B H 0.4720 0.4538 0.7079 0.090 Uiso 1 1 calc R A 1
C16 C 0.4323(3) 0.1211(4) 0.8326(3) 0.0230(9) Uani 1 1 d . . .
C17 C 0.4915(4) -0.0450(4) 0.8766(3) 0.0329(11) Uani 1 1 d . . .
H17 H 0.4880 -0.1212 0.8996 0.039 Uiso 1 1 calc R . .
C18 C 0.5892(4) 0.0333(4) 0.8424(3) 0.0334(11) Uani 1 1 d . . .
H18 H 0.6667 0.0217 0.8378 0.040 Uiso 1 1 calc R . .
C19 C 0.6284(3) 0.2319(4) 0.7632(3) 0.0278(10) Uani 1 1 d . . .
C20 C 0.6809(3) 0.3427(4) 0.8163(3) 0.0296(10) Uani 1 1 d . . .
C21 C 0.7476(4) 0.4369(5) 0.7597(4) 0.0402(12) Uani 1 1 d . . .
H21 H 0.7800 0.5126 0.7928 0.048 Uiso 1 1 calc R . .
C22 C 0.7660(4) 0.4199(5) 0.6566(4) 0.0403(12) Uani 1 1 d . . .
C23 C 0.7196(4) 0.3062(5) 0.6095(4) 0.0404(12) Uani 1 1 d . . .
H23 H 0.7345 0.2933 0.5408 0.048 Uiso 1 1 calc R . .
C24 C 0.6512(3) 0.2098(4) 0.6610(3) 0.0334(11) Uani 1 1 d . . .
C25 C 0.6710(4) 0.3615(5) 0.9289(3) 0.0411(12) Uani 1 1 d . . .
H25A H 0.5965 0.3093 0.9495 0.062 Uiso 1 1 calc R . .
H25B H 0.6714 0.4440 0.9453 0.062 Uiso 1 1 calc R . .
H25C H 0.7386 0.3434 0.9648 0.062 Uiso 1 1 calc R . .
C26 C 0.6058(4) 0.0876(5) 0.6048(4) 0.0448(13) Uani 1 1 d . . .
H26A H 0.6551 0.0359 0.6261 0.067 Uiso 1 1 calc R . .
H26B H 0.6106 0.0962 0.5320 0.067 Uiso 1 1 calc R . .
H26C H 0.5229 0.0528 0.6204 0.067 Uiso 1 1 calc R . .
C27 C 0.8362(5) 0.5227(6) 0.5964(5) 0.0655(17) Uani 1 1 d . . .
H27A H 0.8930 0.4952 0.5553 0.098 Uiso 1 1 calc R . .
H27B H 0.8794 0.5879 0.6434 0.098 Uiso 1 1 calc R . .
H27C H 0.7806 0.5502 0.5526 0.098 Uiso 1 1 calc R . .
C28 C 0.2731(4) -0.0474(4) 0.8993(4) 0.0364(11) Uani 1 1 d . . .
H28A H 0.2404 0.0120 0.9355 0.044 Uiso 1 1 calc R . .
H28B H 0.2758 -0.1103 0.9458 0.044 Uiso 1 1 calc R . .
C29 C 0.1899(4) -0.1018(5) 0.8069(4) 0.0420(12) Uani 1 1 d . C .
H29A H 0.1071 -0.1309 0.8278 0.050 Uiso 1 1 calc R . .
H29B H 0.1914 -0.0412 0.7573 0.050 Uiso 1 1 calc R . .
N1 N 0.1038(3) 0.3105(4) 0.7783(3) 0.0343(9) Uani 1 1 d . . .
N2 N 0.2647(3) 0.4556(4) 0.7997(3) 0.0342(9) Uani 1 1 d . . .
N3 N 0.5528(3) 0.1350(3) 0.8150(3) 0.0264(8) Uani 1 1 d . . .
N4 N 0.3973(3) 0.0104(3) 0.8709(3) 0.0275(8) Uani 1 1 d . . .
O1A O 0.4199(9) 0.5628(12) 0.6435(10) 0.064(3) Uani 0.551(8) 1 d PD B 1
O1B O 0.3987(13) 0.6171(13) 0.6476(14) 0.064(3) Uani 0.449(8) 1 d PD B 2
I1 I 0.33891(2) 0.27554(3) 1.00579(2) 0.03339(11) Uani 1 1 d . . .
I2 I 0.31819(2) 0.17649(3) 0.62326(2) 0.03701(11) Uani 1 1 d . . .
O2 O 0.2295(3) -0.1972(4) 0.7626(3) 0.0599(11) Uani 1 1 d D . .
C30A C 0.271(3) -0.214(2) 0.6627(12) 0.090(9) Uani 0.37(2) 1 d PDU C 1
H30A H 0.3474 -0.2337 0.6684 0.135 Uiso 0.37(2) 1 calc PR C 1
H30B H 0.2797 -0.1414 0.6271 0.135 Uiso 0.37(2) 1 calc PR C 1
H30C H 0.2122 -0.2789 0.6250 0.135 Uiso 0.37(2) 1 calc PR C 1
C30B C 0.1609(15) -0.2212(11) 0.6613(7) 0.084(6) Uani 0.63(2) 1 d PDU C 2
H30D H 0.0752 -0.2392 0.6718 0.126 Uiso 0.63(2) 1 calc PR C 2
H30E H 0.1790 -0.2886 0.6250 0.126 Uiso 0.63(2) 1 calc PR C 2
H30F H 0.1840 -0.1512 0.6218 0.126 Uiso 0.63(2) 1 calc PR C 2
C15B C 0.4621(9) 0.7380(11) 0.6418(10) 0.057(4) Uani 0.449(8) 1 d PD B 2
H15A H 0.4747 0.7773 0.7095 0.085 Uiso 0.449(8) 1 calc PR B 2
H15B H 0.4159 0.7774 0.5989 0.085 Uiso 0.449(8) 1 calc PR B 2
H15C H 0.5394 0.7423 0.6130 0.085 Uiso 0.449(8) 1 calc PR B 2
C15A C 0.4886(11) 0.5556(14) 0.5585(9) 0.087(5) Uani 0.551(8) 1 d PD B 1
H15D H 0.5656 0.6146 0.5679 0.130 Uiso 0.551(8) 1 calc PR B 1
H15E H 0.4459 0.5706 0.4978 0.130 Uiso 0.551(8) 1 calc PR B 1
H15F H 0.5018 0.4764 0.5513 0.130 Uiso 0.551(8) 1 calc PR B 1

loop_
_atom_site_aniso_label
_atom_site_aniso_U_11
_atom_site_aniso_U_22
_atom_site_aniso_U_33
_atom_site_aniso_U_23
_atom_site_aniso_U_13
_atom_site_aniso_U_12
Ni1 0.0207(3) 0.0270(3) 0.0240(3) 0.0032(2) 0.0025(2) 0.0082(2)
C1 0.023(2) 0.034(3) 0.023(2) 0.0088(19) 0.0070(17) 0.0085(18)
C2 0.043(3) 0.061(4) 0.063(4) 0.027(3) 0.019(3) 0.038(3)
C3 0.061(3) 0.046(4) 0.054(3) 0.010(3) 0.010(3) 0.036(3)
C4 0.022(2) 0.047(3) 0.049(3) 0.019(2) 0.007(2) 0.015(2)
C5 0.028(2) 0.052(4) 0.045(3) 0.021(3) 0.014(2) 0.018(2)
C6 0.037(3) 0.049(4) 0.055(3) 0.009(3) 0.010(2) 0.018(2)
C7 0.042(3) 0.044(4) 0.055(4) 0.015(3) 0.018(2) 0.020(2)
C8 0.032(2) 0.048(4) 0.065(4) 0.028(3) 0.021(2) 0.016(2)
C9 0.020(2) 0.057(4) 0.045(3) 0.019(3) 0.0061(19) 0.017(2)
C10 0.036(3) 0.088(5) 0.043(3) 0.023(3) 0.010(2) 0.007(3)
C11 0.042(3) 0.058(4) 0.049(3) 0.024(3) 0.004(2) 0.018(3)
C12 0.088(4) 0.051(4) 0.094(5) 0.006(4) 0.027(4) 0.013(4)
C13 0.052(3) 0.035(3) 0.047(3) -0.006(2) -0.004(2) 0.001(2)
C14 0.049(3) 0.079(5) 0.092(6) -0.016(4) 0.015(4) 0.010(3)
C16 0.024(2) 0.023(3) 0.019(2) -0.0004(18) -0.0002(16) 0.0026(17)
C17 0.041(3) 0.025(3) 0.036(3) 0.005(2) -0.001(2) 0.014(2)
C18 0.031(2) 0.040(3) 0.034(3) -0.002(2) -0.0041(19) 0.018(2)
C19 0.0183(19) 0.037(3) 0.029(2) 0.004(2) 0.0056(17) 0.0087(18)
C20 0.021(2) 0.034(3) 0.033(3) -0.003(2) 0.0009(18) 0.0074(19)
C21 0.029(2) 0.035(3) 0.058(4) 0.003(3) 0.001(2) 0.010(2)
C22 0.031(2) 0.042(3) 0.048(3) 0.014(3) 0.008(2) 0.008(2)
C23 0.033(2) 0.054(4) 0.035(3) 0.005(2) 0.010(2) 0.010(2)
C24 0.022(2) 0.041(3) 0.035(3) -0.002(2) 0.0028(19) 0.005(2)
C25 0.033(2) 0.048(3) 0.037(3) -0.011(2) 0.002(2) 0.003(2)
C26 0.044(3) 0.051(4) 0.037(3) -0.011(3) 0.003(2) 0.011(2)
C27 0.057(3) 0.061(4) 0.078(4) 0.029(3) 0.024(3) 0.008(3)
C28 0.036(2) 0.032(3) 0.040(3) 0.006(2) 0.007(2) 0.006(2)
C29 0.036(2) 0.041(3) 0.044(3) 0.011(2) 0.001(2) 0.001(2)
N1 0.0243(18) 0.040(3) 0.044(2) 0.0184(19) 0.0076(16) 0.0155(17)
N2 0.037(2) 0.034(3) 0.036(2) 0.0087(18) 0.0099(17) 0.0139(18)
N3 0.0221(17) 0.029(2) 0.028(2) -0.0017(16) 0.0027(14) 0.0084(15)
N4 0.0256(17) 0.027(2) 0.030(2) 0.0043(16) 0.0011(15) 0.0072(15)
O1A 0.050(4) 0.080(9) 0.068(4) 0.019(7) 0.017(3) 0.021(4)
O1B 0.050(4) 0.080(9) 0.068(4) 0.019(7) 0.017(3) 0.021(4)
I1 0.03614(17) 0.0374(2) 0.02837(18) 0.00006(14) 0.00134(12) 0.01310(14)
I2 0.03752(18) 0.0494(2) 0.02754(18) 0.00267(14) 0.00199(13) 0.01737(15)
O2 0.079(3) 0.051(3) 0.036(2) -0.0110(19) 0.0103(19) -0.004(2)
C30A 0.12(2) 0.13(2) 0.049(11) 0.024(11) 0.005(11) 0.086(17)
C30B 0.129(13) 0.068(8) 0.032(6) -0.007(5) -0.008(6) -0.012(8)
C15B 0.030(6) 0.046(9) 0.087(10) 0.013(7) -0.009(6) -0.004(5)
C15A 0.091(9) 0.131(14) 0.055(8) 0.034(8) 0.037(7) 0.050(9)

loop_
_atom_type_symbol
_atom_type_description
_atom_type_scat_dispersion_real
_atom_type_scat_dispersion_imag
_atom_type_scat_source
Ni Ni 0.3393 1.1124 'International Tables Vol C Tables 4.2.6.8 and 6.1.1.4'
C C 0.0033 0.0016 'International Tables Vol C Tables 4.2.6.8 and 6.1.1.4'
N N 0.0061 0.0033 'International Tables Vol C Tables 4.2.6.8 and 6.1.1.4'
O O 0.0106 0.0060 'International Tables Vol C Tables 4.2.6.8 and 6.1.1.4'
I I -0.4742 1.8119 'International Tables Vol C Tables 4.2.6.8 and 6.1.1.4'
H H 0.0000 0.0000 'International Tables Vol C Tables 4.2.6.8 and 6.1.1.4'

loop_
_geom_angle_atom_site_label_1
_geom_angle_atom_site_label_2
_geom_angle_atom_site_label_3
_geom_angle
C1 Ni1 C16 179.48(17)
C1 Ni1 I2 90.87(12)
C16 Ni1 I2 89.63(12)
C1 Ni1 I1 89.39(12)
C16 Ni1 I1 90.10(12)
I2 Ni1 I1 179.16(3)
N2 C1 N1 103.2(3)
N2 C1 Ni1 125.7(3)
N1 C1 Ni1 131.1(3)
C3 C2 N1 106.5(4)
C3 C2 H2 126.8
N1 C2 H2 126.8
C2 C3 N2 106.5(5)
C2 C3 H3 126.8
N2 C3 H3 126.8
C5 C4 C9 122.2(5)
C5 C4 N1 119.4(4)
C9 C4 N1 118.3(4)
C4 C5 C6 118.5(5)
C4 C5 C11 121.9(5)
C6 C5 C11 119.6(5)
C5 C6 C7 121.3(5)
C5 C6 H6 119.4
C7 C6 H6 119.4
C8 C7 C6 118.4(5)
C8 C7 C12 121.0(5)
C6 C7 C12 120.6(5)
C7 C8 C9 122.3(5)
C7 C8 H8 118.9
C9 C8 H8 118.9
C8 C9 C4 116.9(5)
C8 C9 C10 120.9(5)
C4 C9 C10 122.1(5)
C9 C10 H10A 109.5
C9 C10 H10B 109.5
H10A C10 H10B 109.5
C9 C10 H10C 109.5
H10A C10 H10C 109.5
H10B C10 H10C 109.5
C5 C11 H11A 109.5
C5 C11 H11B 109.5
H11A C11 H11B 109.5
C5 C11 H11C 109.5
H11A C11 H11C 109.5
H11B C11 H11C 109.5
C7 C12 H12A 109.5
C7 C12 H12B 109.5
H12A C12 H12B 109.5
C7 C12 H12C 109.5
H12A C12 H12C 109.5
H12B C12 H12C 109.5
C14 C13 N2 114.1(4)
C14 C13 H13A 108.7
N2 C13 H13A 108.7
C14 C13 H13B 108.7
N2 C13 H13B 108.7
H13A C13 H13B 107.6
O1A C14 C13 121.3(7)
O1A C14 O1B 23.3(10)
C13 C14 O1B 104.8(7)
O1A C14 H14A 107.0
C13 C14 H14A 107.0
O1B C14 H14A 99.4
O1A C14 H14B 107.0
C13 C14 H14B 107.0
O1B C14 H14B 130.0
H14A C14 H14B 106.7
N4 C16 N3 103.9(3)
N4 C16 Ni1 125.2(3)
N3 C16 Ni1 131.0(3)
C18 C17 N4 106.3(4)
C18 C17 H17 126.9
N4 C17 H17 126.9
C17 C18 N3 107.3(4)
C17 C18 H18 126.3
N3 C18 H18 126.3
C24 C19 C20 121.8(4)
C24 C19 N3 117.9(4)
C20 C19 N3 120.3(4)
C19 C20 C21 117.7(4)
C19 C20 C25 122.0(4)
C21 C20 C25 120.3(4)
C22 C21 C20 121.7(5)
C22 C21 H21 119.1
C20 C21 H21 119.1
C23 C22 C21 118.2(4)
C23 C22 C27 120.7(5)
C21 C22 C27 121.1(5)
C22 C23 C24 122.7(5)
C22 C23 H23 118.7
C24 C23 H23 118.7
C19 C24 C23 117.6(4)
C19 C24 C26 123.0(4)
C23 C24 C26 119.4(4)
C20 C25 H25A 109.5
C20 C25 H25B 109.5
H25A C25 H25B 109.5
C20 C25 H25C 109.5
H25A C25 H25C 109.5
H25B C25 H25C 109.5
C24 C26 H26A 109.5
C24 C26 H26B 109.5
H26A C26 H26B 109.5
C24 C26 H26C 109.5
H26A C26 H26C 109.5
H26B C26 H26C 109.5
C22 C27 H27A 109.5
C22 C27 H27B 109.5
H27A C27 H27B 109.5
C22 C27 H27C 109.5
H27A C27 H27C 109.5
H27B C27 H27C 109.5
N4 C28 C29 112.4(4)
N4 C28 H28A 109.1
C29 C28 H28A 109.1
N4 C28 H28B 109.1
C29 C28 H28B 109.1
H28A C28 H28B 107.9
O2 C29 C28 108.7(4)
O2 C29 H29A 109.9
C28 C29 H29A 109.9
O2 C29 H29B 109.9
C28 C29 H29B 109.9
H29A C29 H29B 108.3
C1 N1 C2 111.5(4)
C1 N1 C4 124.9(4)
C2 N1 C4 123.3(4)
C1 N2 C3 112.3(4)
C1 N2 C13 124.6(4)
C3 N2 C13 123.1(4)
C16 N3 C18 110.4(4)
C16 N3 C19 125.6(3)
C18 N3 C19 123.5(3)
C16 N4 C17 112.1(3)
C16 N4 C28 124.6(3)
C17 N4 C28 123.2(4)
C14 O1A C15A 115.3(10)
C15B O1B C14 118.0(12)
C29 O2 C30A 130.5(9)
C29 O2 C30B 102.5(7)
C30A O2 C30B 50.1(8)
O2 C30A H30A 109.5
O2 C30A H30B 109.5
O2 C30A H30C 109.5
O2 C30B H30D 109.5
O2 C30B H30E 109.5
H30D C30B H30E 109.5
O2 C30B H30F 109.5
H30D C30B H30F 109.5
H30E C30B H30F 109.5
O1B C15B H15A 109.5
O1B C15B H15B 109.5
H15A C15B H15B 109.5
O1B C15B H15C 109.5
H15A C15B H15C 109.5
H15B C15B H15C 109.5

loop_
_geom_bond_atom_site_label_1
_geom_bond_atom_site_label_2
_geom_bond_distance
Ni1 C1 1.910(4)
Ni1 C16 1.916(4)
Ni1 I2 2.5025(6)
Ni1 I1 2.5393(6)
C1 N2 1.354(6)
C1 N1 1.369(5)
C2 C3 1.348(8)
C2 N1 1.388(6)
C2 H2 0.9300
C3 N2 1.384(6)
C3 H3 0.9300
C4 C5 1.379(7)
C4 C9 1.400(7)
C4 N1 1.452(6)
C5 C6 1.387(7)
C5 C11 1.513(6)
C6 C7 1.393(7)
C6 H6 0.9300
C7 C8 1.382(8)
C7 C12 1.509(8)
C8 C9 1.394(7)
C8 H8 0.9300
C9 C10 1.495(7)
C10 H10A 0.9600
C10 H10B 0.9600
C10 H10C 0.9600
C11 H11A 0.9600
C11 H11B 0.9600
C11 H11C 0.9600
C12 H12A 0.9600
C12 H12B 0.9600
C12 H12C 0.9600
C13 C14 1.442(8)
C13 N2 1.453(6)
C13 H13A 0.9700
C13 H13B 0.9700
C14 O1A 1.204(14)
C14 O1B 1.654(15)
C14 H14A 0.9700
C14 H14B 0.9700
C16 N4 1.357(5)
C16 N3 1.370(5)
C17 C18 1.343(6)
C17 N4 1.384(5)
C17 H17 0.9300
C18 N3 1.394(6)
C18 H18 0.9300
C19 C24 1.390(6)
C19 C20 1.396(6)
C19 N3 1.434(6)
C20 C21 1.409(7)
C20 C25 1.486(6)
C21 C22 1.380(7)
C21 H21 0.9300
C22 C23 1.380(7)
C22 C27 1.515(7)
C23 C24 1.396(7)
C23 H23 0.9300
C24 C26 1.509(7)
C25 H25A 0.9600
C25 H25B 0.9600
C25 H25C 0.9600
C26 H26A 0.9600
C26 H26B 0.9600
C26 H26C 0.9600
C27 H27A 0.9600
C27 H27B 0.9600
C27 H27C 0.9600
C28 N4 1.468(5)
C28 C29 1.509(6)
C28 H28A 0.9700
C28 H28B 0.9700
C29 O2 1.397(6)
C29 H29A 0.9700
C29 H29B 0.9700
O1A C15A 1.390(13)
O1B C15B 1.398(15)
O2 C30A 1.420(14)
O2 C30B 1.485(10)
C30A H30A 0.9600
C30A H30B 0.9600
C30A H30C 0.9600
C30B H30D 0.9600
C30B H30E 0.9600
C30B H30F 0.9600
C15B H15A 0.9600
C15B H15B 0.9600
C15B H15C 0.9600
C15A H15D 0.9600
C15A H15E 0.9600
C15A H15F 0.9600

loop_
_geom_torsion_atom_site_label_1
_geom_torsion_atom_site_label_2
_geom_torsion_atom_site_label_3
_geom_torsion_atom_site_label_4
_geom_torsion
C16 Ni1 C1 N2 62(19)
I2 Ni1 C1 N2 -104.4(4)
I1 Ni1 C1 N2 76.4(4)
C16 Ni1 C1 N1 -115(19)
I2 Ni1 C1 N1 78.6(4)
I1 Ni1 C1 N1 -100.6(4)
N1 C2 C3 N2 0.4(6)
C9 C4 C5 C6 -6.5(7)
N1 C4 C5 C6 177.2(4)
C9 C4 C5 C11 171.1(4)
N1 C4 C5 C11 -5.2(6)
C4 C5 C6 C7 1.2(7)
C11 C5 C6 C7 -176.5(4)
C5 C6 C7 C8 3.4(7)
C5 C6 C7 C12 -179.7(5)
C6 C7 C8 C9 -3.0(7)
C12 C7 C8 C9 -179.8(5)
C7 C8 C9 C4 -2.0(7)
C7 C8 C9 C10 174.2(4)
C5 C4 C9 C8 6.9(6)
N1 C4 C9 C8 -176.8(4)
C5 C4 C9 C10 -169.3(4)
N1 C4 C9 C10 7.1(6)
N2 C13 C14 O1A 50.7(12)
N2 C13 C14 O1B 68.7(8)
C1 Ni1 C16 N4 89(19)
I2 Ni1 C16 N4 -105.2(3)
I1 Ni1 C16 N4 74.0(3)
C1 Ni1 C16 N3 -90(19)
I2 Ni1 C16 N3 75.9(4)
I1 Ni1 C16 N3 -104.9(4)
N4 C17 C18 N3 -0.7(5)
C24 C19 C20 C21 7.0(6)
N3 C19 C20 C21 -175.9(3)
C24 C19 C20 C25 -171.4(4)
N3 C19 C20 C25 5.8(6)
C19 C20 C21 C22 -3.2(6)
C25 C20 C21 C22 175.2(4)
C20 C21 C22 C23 -1.5(7)
C20 C21 C22 C27 179.0(4)
C21 C22 C23 C24 2.6(7)
C27 C22 C23 C24 -177.9(4)
C20 C19 C24 C23 -6.0(6)
N3 C19 C24 C23 176.8(4)
C20 C19 C24 C26 173.8(4)
N3 C19 C24 C26 -3.4(6)
C22 C23 C24 C19 1.1(6)
C22 C23 C24 C26 -178.7(4)
N4 C28 C29 O2 66.0(5)
N2 C1 N1 C2 -0.9(5)
Ni1 C1 N1 C2 176.6(4)
N2 C1 N1 C4 173.9(4)
Ni1 C1 N1 C4 -8.7(6)
C3 C2 N1 C1 0.3(6)
C3 C2 N1 C4 -174.5(4)
C5 C4 N1 C1 -96.5(5)
C9 C4 N1 C1 87.1(5)
C5 C4 N1 C2 77.6(6)
C9 C4 N1 C2 -98.8(5)
N1 C1 N2 C3 1.1(5)
Ni1 C1 N2 C3 -176.5(3)
N1 C1 N2 C13 -178.8(4)
Ni1 C1 N2 C13 3.6(6)
C2 C3 N2 C1 -1.0(6)
C2 C3 N2 C13 178.9(4)
C14 C13 N2 C1 79.2(6)
C14 C13 N2 C3 -100.7(6)
N4 C16 N3 C18 0.1(4)
Ni1 C16 N3 C18 179.2(3)
N4 C16 N3 C19 172.4(4)
Ni1 C16 N3 C19 -8.6(6)
C17 C18 N3 C16 0.4(5)
C17 C18 N3 C19 -172.0(4)
C24 C19 N3 C16 -100.9(5)
C20 C19 N3 C16 81.8(5)
C24 C19 N3 C18 70.4(5)
C20 C19 N3 C18 -106.9(5)
N3 C16 N4 C17 -0.6(4)
Ni1 C16 N4 C17 -179.7(3)
N3 C16 N4 C28 -178.2(4)
Ni1 C16 N4 C28 2.7(6)
C18 C17 N4 C16 0.9(5)
C18 C17 N4 C28 178.5(4)
C29 C28 N4 C16 78.7(5)
C29 C28 N4 C17 -98.6(5)
C13 C14 O1A C15A -174.4(10)
O1B C14 O1A C15A 137(3)
O1A C14 O1B C15B -120(3)
C13 C14 O1B C15B 101.6(12)
C28 C29 O2 C30A -119.1(17)
C28 C29 O2 C30B -166.7(6)
